data_2104952
loop_
_publ_author_name
'Santamaria-Perez, David'
'Vegas, Angel'
'Muehle, Claus'
'Jansen, Martin'

_publ_section_title
;
 High-pressure experimental study on Rb~2~S: antifluorite to
 Ni~2~In-type phase transitions
;
_journal_coeditor_code WH5012
_journal_issue 2
_journal_name_full 'Acta Crystallographica Section B'
_journal_page_first 109
_journal_page_last 115
_journal_paper_doi 10.1107/S010876811005370X
_journal_volume 67
_journal_year 2011
_chemical_formula_moiety 'Rb2 S'
_chemical_formula_sum 'Rb2 S'
_chemical_formula_weight 203.004
_chemical_name_common 'Rubidium sulfide'
_space_group_IT_number 62
_symmetry_cell_setting orthorhombic
_symmetry_space_group_name_Hall '-P 2ac 2n'
_symmetry_space_group_name_H-M 'P n m a'
_cell_angle_alpha 90.00000
_cell_angle_beta 90.00000
_cell_angle_gamma 90.00000
_cell_formula_units_Z 4
_cell_length_a 8.167(10)
_cell_length_b 5.101(6)
_cell_length_c 9.957(11)
_cell_measurement_temperature 293
_cell_volume 414.8(8)
_computing_structure_refinement FULLPROF
_diffrn_ambient_temperature 293
_diffrn_measurement_device_type 'Xcalibur Oxford Difraction'
_diffrn_radiation_type MoK\a
_exptl_absorpt_coefficient_mu 23.85
_pd_char_colour white
_pd_meas_2theta_range_inc 0.023980
_pd_meas_2theta_range_max 19.00829
_pd_meas_2theta_range_min 5.14781
_pd_meas_number_of_points 580
_pd_meas_scan_method fixed
_pd_prep_pressure 700000
_pd_prep_temperature 293
_pd_proc_2theta_range_inc 0.023980
_pd_proc_2theta_range_max 18.9273
_pd_proc_2theta_range_min 5.0668
_pd_proc_ls_background_function '17 background points'
_pd_proc_ls_profile_function pseudo-Voigt
_pd_proc_ls_prof_R_factor 0.091258
_pd_proc_ls_prof_wR_expected 0.073296
_pd_proc_ls_prof_wR_factor 0.158657
_pd_proc_wavelength 0.71073
_pd_spec_mounting ' Diamond anvil cell'
_pd_spec_mount_mode transmission
_pd_spec_shape cylinder
_pd_spec_size_axial 0.2
_pd_spec_size_equat 0.05
_refine_ls_goodness_of_fit_all 2.1646
_refine_ls_number_parameters 14
_refine_ls_number_reflns 100
_refine_ls_number_restraints 0
_cod_data_source_file wh5012.cif
_cod_data_source_block phaseII
_cod_original_cell_volume 414.7(8)
_cod_database_code 2104952

loop_
_symmetry_equiv_pos_as_xyz
x,y,z
x+1/2,-y+1/2,-z+1/2
-x,y+1/2,-z
-x+1/2,-y,z+1/2
-x,-y,-z
-x+1/2,y+1/2,z+1/2
x,-y+1/2,z
x+1/2,y,-z+1/2

loop_
_atom_site_type_symbol
_atom_site_label
_atom_site_fract_x
_atom_site_fract_y
_atom_site_fract_z
_atom_site_U_iso_or_equiv
_atom_site_adp_type
_atom_site_occupancy
Rb Rb1 0.0390(10) 0.25000 0.1891(4) 0.00000 Uiso 1.00000
Rb Rb2 0.1652(6) 0.25000 0.5778(5) 0.00000 Uiso 1.00000
S S1 0.224(3) 0.25000 0.8892(12) 0.00000 Uiso 1.00000

loop_
_atom_type_symbol
_atom_type_scat_dispersion_real
_atom_type_scat_dispersion_imag
_atom_type_scat_source
rb -1.04400 2.97300 International_Tables_for_Crystallography_Vol.C(1991)_Tables_6.1.1.4_and_6.1.1.5
s 0.11000 0.12400 International_Tables_for_Crystallography_Vol.C(1991)_Tables_6.1.1.4_and_6.1.1.5

loop_
_geom_angle_atom_site_label_1
_geom_angle_atom_site_label_2
_geom_angle_atom_site_label_3
_geom_angle_site_symmetry_1
_geom_angle_site_symmetry_2
_geom_angle_site_symmetry_3
_geom_angle
_geom_angle_publ_flag
? ? ? ? ? ? ? ?

loop_
_geom_bond_atom_site_label_1
_geom_bond_atom_site_label_2
_geom_bond_site_symmetry_1
_geom_bond_site_symmetry_2
_geom_bond_distance
_geom_bond_publ_flag
? ? ? ? ? ?

loop_
_geom_contact_atom_site_label_1
_geom_contact_atom_site_label_2
_geom_contact_distance
_geom_contact_site_symmetry_1
_geom_contact_site_symmetry_2
_geom_contact_publ_flag
? ? ? ? ? ?

loop_
_geom_hbond_atom_site_label_D
_geom_hbond_atom_site_label_H
_geom_hbond_atom_site_label_A
_geom_hbond_site_symmetry_D
_geom_hbond_site_symmetry_H
_geom_hbond_site_symmetry_A
_geom_hbond_distance_DH
_geom_hbond_distance_HA
_geom_hbond_distance_DA
_geom_hbond_angle_DHA
_geom_hbond_publ_flag
? ? ? ? ? ? ? ? ? ? ?

loop_
_geom_torsion_atom_site_label_1
_geom_torsion_atom_site_label_2
_geom_torsion_atom_site_label_3
_geom_torsion_atom_site_label_4
_geom_torsion_site_symmetry_1
_geom_torsion_site_symmetry_2
_geom_torsion_site_symmetry_3
_geom_torsion_site_symmetry_4
_geom_torsion
_geom_torsion_publ_flag
? ? ? ? ? ? ? ? ? ?
